data_7714803
loop_
_publ_author_name
'Gioftsidou, Dimitra K.'
'Kallitsakis, Michael G.'
'Kavaratzi, Konstantina'
'Hatzidimitriou, Antonios G.'
'Terzidis, Michael A.'
'Lykakis, Ioannis N.'
'Angaridis, Panagiotis A.'

_publ_section_title
;
 Synergy of redox-activity and hemilability in thioamidato cobalt(III)
 complexes for the chemoselective reduction of nitroarenes to anilines:
 catalytic and mechanistic investigation.
;
_journal_issue 4
_journal_name_full 'Dalton transactions (Cambridge, England : 2003)'
_journal_page_first 1469
_journal_page_last 1481
_journal_paper_doi 10.1039/d3dt02923a
_journal_volume 53
_journal_year 2024
_chemical_formula_moiety 'C30 H24 Co1 N6 P1 S3'
_chemical_formula_sum 'C30 H24 Co N6 P S3'
_chemical_formula_weight 654.67
_space_group_IT_number 2
_space_group_name_Hall '-P 1'
_space_group_name_H-M_alt 'P -1'
_symmetry_cell_setting triclinic
_symmetry_space_group_name_H-M 'P -1'
_atom_sites_solution_hydrogens difmap
_atom_sites_solution_primary direct
_audit_update_record
;
2020-04-09 deposited with the CCDC.	2023-12-13 downloaded from the CCDC.
;
_cell_angle_alpha 97.77(4)
_cell_angle_beta 94.79(4)
_cell_angle_gamma 113.14(4)
_cell_formula_units_Z 2
_cell_length_a 10.1905(15)
_cell_length_b 11.2851(16)
_cell_length_c 14.0183(19)
_cell_measurement_reflns_used 221
_cell_measurement_temperature 295
_cell_measurement_theta_max 20
_cell_measurement_theta_min 10
_cell_volume 1452.2(6)
_computing_cell_refinement 'Apex2 (Bruker AXS, 2006)'
_computing_data_collection 'Apex2 (Bruker AXS, 2006)'
_computing_data_reduction 'USER DEFINED DATA REDUCTION'
_computing_molecular_graphics 'CAMERON (Watkin et al., 1996)'
_computing_publication_material 'CRYSTALS (Betteridge et al., 2003)'
_computing_structure_refinement 'CRYSTALS (Betteridge et al., 2003)'
_computing_structure_solution 'SIR92 (Altomare et al., 1994)'
_diffrn_ambient_temperature 295
_diffrn_measured_fraction_theta_full 0.963
_diffrn_measured_fraction_theta_max 0.946
_diffrn_measurement_device Area
_diffrn_measurement_device_type 'Bruker Kappa Apex2'
_diffrn_measurement_method '\f & \w scans'
_diffrn_radiation_monochromator graphite
_diffrn_radiation_type 'Mo K\a'
_diffrn_radiation_wavelength 0.71073
_diffrn_reflns_av_R_equivalents 0.052
_diffrn_reflns_limit_h_max 12
_diffrn_reflns_limit_h_min -12
_diffrn_reflns_limit_k_max 13
_diffrn_reflns_limit_k_min -13
_diffrn_reflns_limit_l_max 16
_diffrn_reflns_limit_l_min -16
_diffrn_reflns_number 37275
_diffrn_reflns_theta_full 25.222
_diffrn_reflns_theta_max 26.002
_diffrn_reflns_theta_min 1.996
_diffrn_standards_number 0
_exptl_absorpt_coefficient_mu 0.894
_exptl_absorpt_correction_T_max 0.94
_exptl_absorpt_correction_T_min 0.87
_exptl_absorpt_correction_type numerical
_exptl_absorpt_process_details
; 
 Analytical Absorption (De Meulenaer & Tompa, 1965) 
;
_exptl_crystal_colour colorless
_exptl_crystal_density_diffrn 1.497
_exptl_crystal_density_method 'not measured'
_exptl_crystal_description prism
_exptl_crystal_F_000 672
_exptl_crystal_size_max 0.230
_exptl_crystal_size_mid 0.160
_exptl_crystal_size_min 0.070
_refine_diff_density_max 0.40
_refine_diff_density_min -0.36
_refine_ls_extinction_method None
_refine_ls_goodness_of_fit_ref 1.0000
_refine_ls_hydrogen_treatment constr
_refine_ls_matrix_type full
_refine_ls_number_parameters 370
_refine_ls_number_reflns 3985
_refine_ls_number_restraints 0
_refine_ls_R_factor_all 0.0683
_refine_ls_R_factor_gt 0.0404
_refine_ls_shift/su_max 0.0006077
_refine_ls_shift/su_mean 0.0000262
_refine_ls_structure_factor_coef Fsqd
_refine_ls_weighting_details
;
 Method= Quasi-Unit weights 
 W = 1.0 or 1./4Fsq 
;
_refine_ls_weighting_scheme calc
_refine_ls_wR_factor_all 0.0876
_refine_ls_wR_factor_gt 0.0721
_refine_ls_wR_factor_ref 0.0721
_reflns_limit_h_max 12
_reflns_limit_h_min -12
_reflns_limit_k_max 13
_reflns_limit_k_min -13
_reflns_limit_l_max 16
_reflns_limit_l_min 0
_reflns_number_gt 3985
_reflns_number_total 5409
_reflns_threshold_expression I>2.0\s(I)
_oxford_diffrn_Wilson_B_factor 2.89
_oxford_diffrn_Wilson_scale 32.51
_oxford_refine_ls_r_factor_ref 0.0404
_oxford_refine_ls_scale 0.21103(9)
_oxford_reflns_number_all 5391
_oxford_reflns_threshold_expression_ref I>2.0\s(I)
_cod_data_source_file d3dt02923a2.cif
_cod_data_source_block I_CCDC4
_cod_depositor_comments 'Adding full bibliography for 7714799--7714804.cif.'
_cod_original_sg_symbol_H-M 'P -1 '
_cod_original_formula_sum 'C30 H24 Co1 N6 P1 S3'
_cod_database_code 7714803

loop_
_symmetry_equiv_pos_as_xyz
x,y,z
-x,-y,-z

loop_
_atom_site_label
_atom_site_type_symbol
_atom_site_fract_x
_atom_site_fract_y
_atom_site_fract_z
_atom_site_U_iso_or_equiv
_atom_site_occupancy
_atom_site_adp_type
_atom_site_refinement_flags_posn
_atom_site_refinement_flags_adp
_atom_site_refinement_flags_occupancy
_atom_site_disorder_assembly
_atom_site_disorder_group
_atom_site_attached_hydrogens
Co1 Co 0.18587(5) 0.36276(5) 0.72078(3) 0.0355 1.0000 Uani . . . . . .
P1 P 0.32483(9) 0.57798(9) 0.78037(6) 0.0352 1.0000 Uani . . . . . .
S1 S -0.04098(10) 0.36273(9) 0.71635(8) 0.0471 1.0000 Uani . . . . . .
S2 S 0.21677(10) 0.39286(10) 0.56132(7) 0.0465 1.0000 Uani . . . . . .
S3 S 0.20750(11) 0.33196(9) 0.87828(7) 0.0456 1.0000 Uani . . . . . .
N1 N 0.0447(3) 0.1834(3) 0.6723(2) 0.0381 1.0000 Uani . . . . . .
N2 N -0.2134(3) 0.1020(3) 0.6546(2) 0.0526 1.0000 Uani . . . . . .
N3 N 0.3481(3) 0.3222(3) 0.6872(2) 0.0377 1.0000 Uani . . . . . .
N4 N 0.4355(3) 0.3119(3) 0.5345(2) 0.0568 1.0000 Uani . . . . . .
N5 N 0.2366(4) 0.1066(4) 0.8792(4) 0.0851 1.0000 Uani . . . . . .
N6 N -0.0041(4) 0.0940(4) 0.8690(3) 0.0689 1.0000 Uani . . . . . .
C1 C -0.0827(4) 0.1978(3) 0.6767(2) 0.0406 1.0000 Uani . . . . . .
C2 C 0.0366(4) 0.0642(4) 0.6412(3) 0.0518 1.0000 Uani . . . . . .
C3 C -0.0960(5) -0.0430(4) 0.6154(3) 0.0576 1.0000 Uani . . . . . .
C4 C -0.2168(4) -0.0175(4) 0.6247(3) 0.0578 1.0000 Uani . . . . . .
C5 C 0.3464(4) 0.3353(3) 0.5923(3) 0.0399 1.0000 Uani . . . . . .
C6 C 0.4455(4) 0.2863(3) 0.7285(3) 0.0450 1.0000 Uani . . . . . .
C7 C 0.5465(4) 0.2658(4) 0.6743(4) 0.0564 1.0000 Uani . . . . . .
C8 C 0.5345(4) 0.2794(4) 0.5783(4) 0.0640 1.0000 Uani . . . . . .
C9 C 0.1433(4) 0.1609(4) 0.8746(3) 0.0491 1.0000 Uani . . . . . .
C10 C 0.1852(6) -0.0216(5) 0.8826(5) 0.1062 1.0000 Uani . . . . . .
C11 C 0.0460(7) -0.0945(5) 0.8802(4) 0.0967 1.0000 Uani . . . . . .
C12 C -0.0495(6) -0.0364(5) 0.8704(4) 0.0860 1.0000 Uani . . . . . .
C13 C 0.5136(3) 0.6009(3) 0.7866(2) 0.0347 1.0000 Uani . . . . . .
C14 C 0.5825(4) 0.5755(4) 0.8670(3) 0.0447 1.0000 Uani . . . . . .
C15 C 0.7166(4) 0.5717(4) 0.8629(3) 0.0537 1.0000 Uani . . . . . .
C16 C 0.7823(4) 0.5926(4) 0.7812(3) 0.0579 1.0000 Uani . . . . . .
C17 C 0.7154(4) 0.6182(4) 0.7019(3) 0.0493 1.0000 Uani . . . . . .
C18 C 0.5828(4) 0.6232(3) 0.7042(2) 0.0412 1.0000 Uani . . . . . .
C19 C 0.3046(4) 0.6505(3) 0.9009(3) 0.0396 1.0000 Uani . . . . . .
C20 C 0.4208(4) 0.7490(4) 0.9628(3) 0.0529 1.0000 Uani . . . . . .
C21 C 0.3982(5) 0.8123(4) 1.0506(3) 0.0602 1.0000 Uani . . . . . .
C22 C 0.2602(5) 0.7772(4) 1.0732(3) 0.0553 1.0000 Uani . . . . . .
C23 C 0.1447(4) 0.6790(4) 1.0121(3) 0.0527 1.0000 Uani . . . . . .
C24 C 0.1666(4) 0.6156(4) 0.9276(3) 0.0448 1.0000 Uani . . . . . .
C25 C 0.3092(4) 0.6985(3) 0.7091(3) 0.0404 1.0000 Uani . . . . . .
C26 C 0.1861(4) 0.6731(4) 0.6454(3) 0.0501 1.0000 Uani . . . . . .
C27 C 0.1770(5) 0.7682(5) 0.5937(3) 0.0638 1.0000 Uani . . . . . .
C28 C 0.2907(5) 0.8897(5) 0.6070(3) 0.0642 1.0000 Uani . . . . . .
C29 C 0.4126(5) 0.9184(4) 0.6720(3) 0.0604 1.0000 Uani . . . . . .
C30 C 0.4214(4) 0.8229(4) 0.7230(3) 0.0521 1.0000 Uani . . . . . .
H261 H 0.1080 0.5914 0.6366 0.0591 1.0000 Uiso R . . . . .
H271 H 0.0936 0.7499 0.5506 0.0770 1.0000 Uiso R . . . . .
H281 H 0.2854 0.9523 0.5716 0.0721 1.0000 Uiso R . . . . .
H241 H 0.0877 0.5482 0.8878 0.0511 1.0000 Uiso R . . . . .
H231 H 0.0514 0.6553 1.0282 0.0619 1.0000 Uiso R . . . . .
H221 H 0.2456 0.8208 1.1296 0.0600 1.0000 Uiso R . . . . .
H211 H 0.4764 0.8774 1.0925 0.0689 1.0000 Uiso R . . . . .
H201 H 0.5137 0.7741 0.9470 0.0588 1.0000 Uiso R . . . . .
H101 H 0.2506 -0.0605 0.8862 0.1208 1.0000 Uiso R . . . . .
H121 H -0.1489 -0.0878 0.8636 0.1000 1.0000 Uiso R . . . . .
H41 H -0.3067 -0.0879 0.6085 0.0669 1.0000 Uiso R . . . . .
H71 H 0.6178 0.2431 0.7022 0.0659 1.0000 Uiso R . . . . .
H301 H 0.5039 0.8416 0.7673 0.0559 1.0000 Uiso R . . . . .
H61 H 0.4461 0.2754 0.7931 0.0517 1.0000 Uiso R . . . . .
H81 H 0.5999 0.2644 0.5420 0.0710 1.0000 Uiso R . . . . .
H141 H 0.5385 0.5606 0.9222 0.0501 1.0000 Uiso R . . . . .
H151 H 0.7620 0.5552 0.9171 0.0581 1.0000 Uiso R . . . . .
H161 H 0.8723 0.5897 0.7799 0.0649 1.0000 Uiso R . . . . .
H171 H 0.7600 0.6312 0.6462 0.0570 1.0000 Uiso R . . . . .
H181 H 0.5389 0.6401 0.6504 0.0518 1.0000 Uiso R . . . . .
H21 H 0.1217 0.0525 0.6366 0.0588 1.0000 Uiso R . . . . .
H31 H -0.1036 -0.1269 0.5932 0.0719 1.0000 Uiso R . . . . .
H291 H 0.4894 1.0015 0.6821 0.0639 1.0000 Uiso R . . . . .
H111 H 0.0137 -0.1825 0.8860 0.1070 1.0000 Uiso R . . . . .

loop_
_atom_site_aniso_label
_atom_site_aniso_U_11
_atom_site_aniso_U_22
_atom_site_aniso_U_33
_atom_site_aniso_U_23
_atom_site_aniso_U_13
_atom_site_aniso_U_12
Co1 0.0341(2) 0.0371(3) 0.0363(3) 0.0059(2) 0.0072(2) 0.0155(2)
P1 0.0320(5) 0.0388(5) 0.0352(5) 0.0075(4) 0.0047(4) 0.0148(4)
S1 0.0378(5) 0.0435(5) 0.0608(6) 0.0042(4) 0.0081(4) 0.0190(4)
S2 0.0483(5) 0.0548(6) 0.0365(5) 0.0081(4) 0.0064(4) 0.0214(5)
S3 0.0566(6) 0.0415(5) 0.0379(5) 0.0099(4) 0.0086(4) 0.0183(4)
N1 0.0413(16) 0.0387(17) 0.0344(16) 0.0064(13) 0.0087(13) 0.0160(13)
N2 0.0381(17) 0.049(2) 0.058(2) -0.0011(16) 0.0028(15) 0.0086(15)
N3 0.0340(15) 0.0418(17) 0.0439(17) 0.0057(13) 0.0144(13) 0.0213(13)
N4 0.0440(19) 0.063(2) 0.059(2) -0.0060(17) 0.0154(16) 0.0223(17)
N5 0.055(2) 0.059(2) 0.149(4) 0.033(3) 0.013(3) 0.028(2)
N6 0.059(2) 0.066(3) 0.081(3) 0.022(2) 0.018(2) 0.021(2)
C1 0.044(2) 0.0385(19) 0.0351(19) 0.0013(15) 0.0021(15) 0.0149(17)
C2 0.054(2) 0.050(2) 0.056(3) 0.0114(19) 0.0185(19) 0.0228(19)
C3 0.072(3) 0.035(2) 0.053(3) -0.0018(18) 0.015(2) 0.011(2)
C4 0.047(2) 0.043(2) 0.061(3) 0.000(2) 0.008(2) -0.0025(18)
C5 0.0392(19) 0.0354(19) 0.038(2) -0.0027(15) 0.0082(15) 0.0107(15)
C6 0.0375(19) 0.0332(19) 0.062(3) 0.0041(17) 0.0055(17) 0.0144(16)
C7 0.043(2) 0.044(2) 0.086(3) 0.004(2) 0.008(2) 0.0246(18)
C8 0.044(2) 0.060(3) 0.087(4) -0.009(2) 0.028(2) 0.025(2)
C9 0.047(2) 0.051(2) 0.057(2) 0.0172(19) 0.0134(19) 0.0239(19)
C10 0.070(4) 0.053(3) 0.193(7) 0.036(4) 0.001(4) 0.022(3)
C11 0.113(5) 0.052(3) 0.120(5) 0.032(3) -0.007(4) 0.028(3)
C12 0.071(3) 0.063(3) 0.098(4) 0.027(3) 0.006(3) -0.003(3)
C13 0.0283(16) 0.0369(18) 0.0365(19) 0.0086(15) 0.0067(14) 0.0099(14)
C14 0.049(2) 0.051(2) 0.033(2) 0.0042(16) 0.0014(16) 0.0200(18)
C15 0.053(2) 0.065(3) 0.047(2) 0.005(2) -0.0035(19) 0.033(2)
C16 0.036(2) 0.071(3) 0.070(3) -0.004(2) 0.006(2) 0.032(2)
C17 0.044(2) 0.051(2) 0.051(2) 0.0002(18) 0.0137(18) 0.0195(19)
C18 0.045(2) 0.042(2) 0.0336(19) 0.0120(15) 0.0080(15) 0.0119(16)
C19 0.0362(18) 0.0372(19) 0.046(2) 0.0069(16) 0.0064(16) 0.0163(16)
C20 0.040(2) 0.060(3) 0.055(2) -0.004(2) 0.0088(18) 0.0207(19)
C21 0.054(3) 0.071(3) 0.048(2) -0.007(2) -0.0011(19) 0.025(2)
C22 0.067(3) 0.063(3) 0.040(2) -0.0006(19) 0.015(2) 0.033(2)
C23 0.048(2) 0.060(3) 0.060(3) 0.013(2) 0.022(2) 0.029(2)
C24 0.039(2) 0.044(2) 0.052(2) 0.0068(17) 0.0093(17) 0.0175(17)
C25 0.041(2) 0.044(2) 0.046(2) 0.0097(17) 0.0103(16) 0.0255(17)
C26 0.047(2) 0.051(2) 0.058(3) 0.0137(19) 0.0080(18) 0.0256(19)
C27 0.059(3) 0.080(3) 0.064(3) 0.023(2) -0.005(2) 0.040(3)
C28 0.081(3) 0.069(3) 0.067(3) 0.031(2) 0.017(2) 0.049(3)
C29 0.061(3) 0.039(2) 0.085(3) 0.021(2) 0.013(2) 0.021(2)
C30 0.049(2) 0.040(2) 0.065(3) 0.0123(19) -0.0008(19) 0.0176(18)

loop_
_atom_type_symbol
_atom_type_scat_dispersion_real
_atom_type_scat_dispersion_imag
_atom_type_scat_Cromer_Mann_a1
_atom_type_scat_Cromer_Mann_b1
_atom_type_scat_Cromer_Mann_a2
_atom_type_scat_Cromer_Mann_b2
_atom_type_scat_Cromer_Mann_a3
_atom_type_scat_Cromer_Mann_b3
_atom_type_scat_Cromer_Mann_a4
_atom_type_scat_Cromer_Mann_b4
_atom_type_scat_Cromer_Mann_c
_atom_type_scat_source
C 0.0033 0.0016 2.3100 20.8439 1.0200 10.2075 1.5886 0.5687 0.8650 51.6512 0.2156 'International Tables Vol C 4.2.6.8 and 6.1.1.4'
H 0.0000 0.0000 0.4930 10.5109 0.3229 26.1257 0.1402 3.1424 0.0408 57.7998 0.0030 'International Tables Vol C 4.2.6.8 and 6.1.1.4'
N 0.0061 0.0033 12.2126 0.0057 3.1322 9.8933 2.0125 28.9975 1.1663 0.5826 -11.5290 'International Tables Vol C 4.2.6.8 and 6.1.1.4'
O 0.0106 0.0060 3.0485 13.2771 2.2868 5.7011 1.5463 0.3239 0.8670 32.9089 0.2508 'International Tables Vol C 4.2.6.8 and 6.1.1.4'
P 0.1023 0.0942 6.4345 1.9067 4.1791 27.1570 1.7800 0.5260 1.4908 68.1645 1.1149 'International Tables Vol C 4.2.6.8 and 6.1.1.4'
S 0.1246 0.1234 6.9053 1.4679 5.2034 22.2151 1.4379 0.2536 1.5863 56.1720 0.8669 'International Tables Vol C 4.2.6.8 and 6.1.1.4'
Co 0.3494 0.9721 12.2841 4.2791 7.3409 0.2784 4.0034 13.5359 2.3488 71.1692 1.0118 'International Tables Vol C 4.2.6.8 and 6.1.1.4'

loop_
_geom_angle_atom_site_label_1
_geom_angle_site_symmetry_1
_geom_angle_atom_site_label_2
_geom_angle_site_symmetry_2
_geom_angle_atom_site_label_3
_geom_angle_site_symmetry_3
_geom_angle
_geom_angle_publ_flag
P1 . Co1 . S1 . 100.23(5) yes
P1 . Co1 . S2 . 91.60(5) yes
S1 . Co1 . S2 . 97.54(6) yes
P1 . Co1 . S3 . 86.32(5) yes
S1 . Co1 . S3 . 95.85(6) yes
S2 . Co1 . S3 . 166.60(4) yes
P1 . Co1 . N1 . 172.42(9) yes
S1 . Co1 . N1 . 72.22(10) yes
S2 . Co1 . N1 . 90.11(10) yes
S3 . Co1 . N1 . 93.68(11) yes
P1 . Co1 . N3 . 94.40(10) yes
S1 . Co1 . N3 . 161.97(9) yes
S2 . Co1 . N3 . 71.40(10) yes
S3 . Co1 . N3 . 95.54(10) yes
N1 . Co1 . N3 . 93.15(12) yes
Co1 . P1 . C13 . 107.41(11) yes
Co1 . P1 . C19 . 118.87(12) yes
C13 . P1 . C19 . 106.78(16) yes
Co1 . P1 . C25 . 117.70(13) yes
C13 . P1 . C25 . 105.05(16) yes
C19 . P1 . C25 . 99.80(16) yes
Co1 . S1 . C1 . 78.49(13) yes
Co1 . S2 . C5 . 77.84(13) yes
Co1 . S3 . C9 . 107.04(14) yes
Co1 . N1 . C1 . 101.2(2) yes
Co1 . N1 . C2 . 141.1(3) yes
C1 . N1 . C2 . 117.6(3) yes
C1 . N2 . C4 . 114.9(3) yes
Co1 . N3 . C5 . 101.7(2) yes
Co1 . N3 . C6 . 139.0(3) yes
C5 . N3 . C6 . 119.2(3) yes
C5 . N4 . C8 . 114.9(4) yes
C9 . N5 . C10 . 117.7(4) yes
C9 . N6 . C12 . 114.7(4) yes
S1 . C1 . N1 . 108.0(2) yes
S1 . C1 . N2 . 126.4(3) yes
N1 . C1 . N2 . 125.6(3) yes
N1 . C2 . C3 . 121.2(4) yes
N1 . C2 . H21 . 119.0 no
C3 . C2 . H21 . 119.8 no
C2 . C3 . C4 . 116.2(4) yes
C2 . C3 . H31 . 122.3 no
C4 . C3 . H31 . 121.6 no
C3 . C4 . N2 . 124.5(4) yes
C3 . C4 . H41 . 117.6 no
N2 . C4 . H41 . 117.8 no
S2 . C5 . N3 . 108.7(2) yes
S2 . C5 . N4 . 126.6(3) yes
N3 . C5 . N4 . 124.6(3) yes
N3 . C6 . C7 . 119.6(4) yes
N3 . C6 . H61 . 119.7 no
C7 . C6 . H61 . 120.7 no
C6 . C7 . C8 . 116.8(4) yes
C6 . C7 . H71 . 121.3 no
C8 . C7 . H71 . 121.9 no
C7 . C8 . N4 . 124.7(4) yes
C7 . C8 . H81 . 117.1 no
N4 . C8 . H81 . 118.2 no
S3 . C9 . N6 . 116.1(3) yes
S3 . C9 . N5 . 119.2(3) yes
N6 . C9 . N5 . 124.6(4) yes
N5 . C10 . C11 . 122.6(5) yes
N5 . C10 . H101 . 118.2 no
C11 . C10 . H101 . 119.2 no
C10 . C11 . C12 . 118.3(5) yes
C10 . C11 . H111 . 120.8 no
C12 . C11 . H111 . 120.9 no
C11 . C12 . N6 . 122.0(5) yes
C11 . C12 . H121 . 119.5 no
N6 . C12 . H121 . 118.5 no
P1 . C13 . C14 . 120.5(3) yes
P1 . C13 . C18 . 119.8(3) yes
C14 . C13 . C18 . 118.9(3) yes
C13 . C14 . C15 . 119.4(3) yes
C13 . C14 . H141 . 120.2 no
C15 . C14 . H141 . 120.4 no
C14 . C15 . C16 . 120.9(4) yes
C14 . C15 . H151 . 118.7 no
C16 . C15 . H151 . 120.3 no
C15 . C16 . C17 . 120.1(4) yes
C15 . C16 . H161 . 119.6 no
C17 . C16 . H161 . 120.3 no
C16 . C17 . C18 . 120.2(4) yes
C16 . C17 . H171 . 119.7 no
C18 . C17 . H171 . 120.1 no
C13 . C18 . C17 . 120.5(3) yes
C13 . C18 . H181 . 120.2 no
C17 . C18 . H181 . 119.3 no
P1 . C19 . C20 . 121.7(3) yes
P1 . C19 . C24 . 119.6(3) yes
C20 . C19 . C24 . 118.4(3) yes
C19 . C20 . C21 . 120.0(4) yes
C19 . C20 . H201 . 120.3 no
C21 . C20 . H201 . 119.7 no
C20 . C21 . C22 . 119.8(4) yes
C20 . C21 . H211 . 119.9 no
C22 . C21 . H211 . 120.3 no
C21 . C22 . C23 . 120.3(4) yes
C21 . C22 . H221 . 119.6 no
C23 . C22 . H221 . 120.1 no
C22 . C23 . C24 . 120.0(4) yes
C22 . C23 . H231 . 119.8 no
C24 . C23 . H231 . 120.2 no
C19 . C24 . C23 . 121.4(4) yes
C19 . C24 . H241 . 119.5 no
C23 . C24 . H241 . 119.0 no
P1 . C25 . C26 . 122.4(3) yes
P1 . C25 . C30 . 119.4(3) yes
C26 . C25 . C30 . 118.1(3) yes
C25 . C26 . C27 . 120.8(4) yes
C25 . C26 . H261 . 119.7 no
C27 . C26 . H261 . 119.5 no
C26 . C27 . C28 . 120.1(4) yes
C26 . C27 . H271 . 120.1 no
C28 . C27 . H271 . 119.7 no
C27 . C28 . C29 . 120.0(4) yes
C27 . C28 . H281 . 120.1 no
C29 . C28 . H281 . 119.8 no
C28 . C29 . C30 . 119.6(4) yes
C28 . C29 . H291 . 120.3 no
C30 . C29 . H291 . 120.1 no
C29 . C30 . C25 . 121.3(4) yes
C29 . C30 . H301 . 120.1 no
C25 . C30 . H301 . 118.6 no

loop_
_geom_bond_atom_site_label_1
_geom_bond_site_symmetry_1
_geom_bond_atom_site_label_2
_geom_bond_site_symmetry_2
_geom_bond_distance
_geom_bond_publ_flag
Co1 . P1 . 2.2699(16) yes
Co1 . S1 . 2.3073(11) yes
Co1 . S2 . 2.3345(12) yes
Co1 . S3 . 2.2870(11) yes
Co1 . N1 . 1.950(3) yes
Co1 . N3 . 1.957(3) yes
P1 . C13 . 1.830(3) yes
P1 . C19 . 1.840(4) yes
P1 . C25 . 1.840(4) yes
S1 . C1 . 1.736(4) yes
S2 . C5 . 1.735(4) yes
S3 . C9 . 1.769(4) yes
N1 . C1 . 1.375(4) yes
N1 . C2 . 1.325(5) yes
N2 . C1 . 1.322(4) yes
N2 . C4 . 1.342(5) yes
N3 . C5 . 1.358(4) yes
N3 . C6 . 1.330(4) yes
N4 . C5 . 1.344(4) yes
N4 . C8 . 1.333(5) yes
N5 . C9 . 1.320(5) yes
N5 . C10 . 1.341(6) yes
N6 . C9 . 1.380(5) yes
N6 . C12 . 1.361(6) yes
C2 . C3 . 1.392(5) yes
C2 . H21 . 0.933 no
C3 . C4 . 1.383(6) yes
C3 . H31 . 0.925 no
C4 . H41 . 0.931 no
C6 . C7 . 1.400(5) yes
C6 . H61 . 0.931 no
C7 . C8 . 1.377(6) yes
C7 . H71 . 0.933 no
C8 . H81 . 0.924 no
C10 . C11 . 1.325(7) yes
C10 . H101 . 0.932 no
C11 . C12 . 1.378(7) yes
C11 . H111 . 0.933 no
C12 . H121 . 0.937 no
C13 . C14 . 1.399(5) yes
C13 . C18 . 1.404(4) yes
C14 . C15 . 1.389(5) yes
C14 . H141 . 0.929 no
C15 . C16 . 1.376(6) yes
C15 . H151 . 0.934 no
C16 . C17 . 1.376(6) yes
C16 . H161 . 0.932 no
C17 . C18 . 1.378(5) yes
C17 . H171 . 0.936 no
C18 . H181 . 0.924 no
C19 . C20 . 1.387(5) yes
C19 . C24 . 1.403(5) yes
C20 . C21 . 1.419(5) yes
C20 . H201 . 0.931 no
C21 . C22 . 1.380(6) yes
C21 . H211 . 0.930 no
C22 . C23 . 1.377(6) yes
C22 . H221 . 0.929 no
C23 . C24 . 1.380(5) yes
C23 . H231 . 0.937 no
C24 . H241 . 0.931 no
C25 . C26 . 1.383(5) yes
C25 . C30 . 1.394(5) yes
C26 . C27 . 1.402(5) yes
C26 . H261 . 0.935 no
C27 . C28 . 1.379(6) yes
C27 . H271 . 0.934 no
C28 . C29 . 1.377(6) yes
C28 . H281 . 0.931 no
C29 . C30 . 1.399(5) yes
C29 . H291 . 0.938 no
C30 . H301 . 0.935 no
